data_7128015
loop_
_publ_author_name
'Chen, Rong'
'Chen, Chao-Long'
'Du, Ming-Hao'
'Wang, Xing'
'Wang, Cheng'
'Long, La-Sheng'
'Kong, Xiang-Jian'
'Zheng, Lan-Sun'

_publ_section_title
;
 Soluble lanthanide-transition-metal clusters
 Ln<sub>36</sub>Co<sub>12</sub> as effective molecular electrocatalysts
 for water oxidation.
;
_journal_issue 29
_journal_name_full 'Chemical communications (Cambridge, England)'
_journal_page_first 3611
_journal_page_last 3614
_journal_paper_doi 10.1039/d0cc08132a
_journal_volume 57
_journal_year 2021
_chemical_formula_sum 'C36 H286 Cl4 Co12 Gd36 N20 Na6 O260'
_chemical_formula_weight 11808.73
_space_group_crystal_system monoclinic
_space_group_IT_number 12
_space_group_name_Hall '-I 2y'
_space_group_name_H-M_alt 'I 1 2/m 1'
_atom_sites_solution_hydrogens geom
_audit_creation_method SHELXL-2013
_audit_update_record
;
2020-12-07 deposited with the CCDC.	2021-03-08 downloaded from the CCDC.
;
_cell_angle_alpha 90
_cell_angle_beta 96.475(3)
_cell_angle_gamma 90
_cell_formula_units_Z 2
_cell_length_a 20.6147(5)
_cell_length_b 28.8773(9)
_cell_length_c 22.9058(10)
_cell_measurement_reflns_used 10630
_cell_measurement_temperature 173(2)
_cell_measurement_theta_max 62.4390
_cell_measurement_theta_min 2.6790
_cell_volume 13548.8(8)
_computing_cell_refinement 'CrysAlisPro 1.171.40.80a (Rigaku OD, 2020)'
_computing_data_collection 'CrysAlisPro 1.171.40.80a (Rigaku OD, 2020)'
_computing_data_reduction 'CrysAlisPro 1.171.40.80a (Rigaku OD, 2020)'
_computing_structure_refinement 'SHELXL-2013 (Sheldrick, 2013)'
_computing_structure_solution 'CrysAlisPro 1.171.40.80a (Rigaku OD, 2020)'
_diffrn_ambient_temperature 173(2)
_diffrn_measured_fraction_theta_full 0.857
_diffrn_measured_fraction_theta_max 0.985
_diffrn_measurement_device_type 'XtaLAB Synergy, Dualflex, HyPix'
_diffrn_radiation_type CuK\a
_diffrn_radiation_wavelength 1.54184
_diffrn_reflns_av_R_equivalents 0.0897
_diffrn_reflns_av_unetI/netI 0.0823
_diffrn_reflns_Laue_measured_fraction_full 0.857
_diffrn_reflns_Laue_measured_fraction_max 0.985
_diffrn_reflns_limit_h_max 23
_diffrn_reflns_limit_h_min -11
_diffrn_reflns_limit_k_max 32
_diffrn_reflns_limit_k_min -33
_diffrn_reflns_limit_l_max 26
_diffrn_reflns_limit_l_min -26
_diffrn_reflns_number 35530
_diffrn_reflns_point_group_measured_fraction_full 0.857
_diffrn_reflns_point_group_measured_fraction_max 0.985
_diffrn_reflns_theta_full 67.684
_diffrn_reflns_theta_max 61.999
_diffrn_reflns_theta_min 2.472
_diffrn_source 'micro-focus sealed X-ray tube'
_exptl_absorpt_coefficient_mu 63.098
_exptl_absorpt_correction_T_max 1.0000
_exptl_absorpt_correction_T_min 0.16886
_exptl_absorpt_correction_type multi-scan
_exptl_crystal_colour pink
_exptl_crystal_density_diffrn 2.895
_exptl_crystal_description block
_exptl_crystal_F_000 10968
_exptl_crystal_size_max 0.120
_exptl_crystal_size_mid 0.100
_exptl_crystal_size_min 0.100
_platon_squeeze_details
;
;
_refine_diff_density_max 4.902
_refine_diff_density_min -2.338
_refine_diff_density_rms 0.469
_refine_ls_extinction_method none
_refine_ls_goodness_of_fit_ref 1.084
_refine_ls_hydrogen_treatment constr
_refine_ls_matrix_type full
_refine_ls_number_parameters 646
_refine_ls_number_reflns 10749
_refine_ls_number_restraints 72
_refine_ls_restrained_S_all 1.082
_refine_ls_R_factor_all 0.1246
_refine_ls_R_factor_gt 0.1067
_refine_ls_shift/su_max 0.000
_refine_ls_shift/su_mean 0.000
_refine_ls_structure_factor_coef Fsqd
_refine_ls_weighting_details
;
 w=1/[\s^2^(Fo^2^)+(0.1870P)^2^+911.1562P]
 where P=(Fo^2^+2Fc^2^)/3
;
_refine_ls_weighting_scheme calc
_refine_ls_wR_factor_gt 0.2980
_refine_ls_wR_factor_ref 0.3092
_reflns_Friedel_coverage 0.000
_reflns_number_gt 7805
_reflns_number_total 10749
_reflns_threshold_expression 'I > 2\s(I)'
_cod_data_source_file d0cc08132a2.cif
_cod_data_source_block Gd36Co12
_cod_depositor_comments 'Adding full bibliography for 7128014--7128018.cif.'
_cod_original_sg_symbol_H-M 'I 2/m'
_cod_database_code 7128015
_shelx_space_group_comment
;
The symmetry employed for this shelxl refinement is uniquely defined
by the following loop, which should always be used as a source of
symmetry information in preference to the above space-group names.
They are only intended as comments.
;
_shelx_estimated_absorpt_t_min 0.049
_shelx_estimated_absorpt_t_max 0.061
_shelxl_version_number 2013-2

loop_
_space_group_symop_operation_xyz
'x, y, z'
'-x, y, -z'
'x+1/2, y+1/2, z+1/2'
'-x+1/2, y+1/2, -z+1/2'
'-x, -y, -z'
'x, -y, z'
'-x+1/2, -y+1/2, -z+1/2'
'x+1/2, -y+1/2, z+1/2'

loop_
_atom_site_label
_atom_site_type_symbol
_atom_site_fract_x
_atom_site_fract_y
_atom_site_fract_z
_atom_site_U_iso_or_equiv
_atom_site_adp_type
_atom_site_occupancy
_atom_site_site_symmetry_order
_atom_site_calc_flag
_atom_site_refinement_flags_posn
_atom_site_refinement_flags_adp
_atom_site_refinement_flags_occupancy
_atom_site_disorder_assembly
_atom_site_disorder_group
Gd1 Gd -0.20214(9) 0.5000 -0.15946(10) 0.0305(5) Uani 1 2 d S T P . .
Gd2 Gd 0.0000 0.32269(7) 0.0000 0.0278(5) Uani 1 2 d S T P . .
Gd3 Gd 0.19626(7) 0.43139(5) -0.21613(7) 0.0364(4) Uani 1 1 d . . . . .
Gd4 Gd 0.12476(6) 0.36405(5) -0.09220(7) 0.0306(4) Uani 1 1 d . . . . .
Gd5 Gd -0.09478(6) 0.36376(5) -0.13814(7) 0.0293(4) Uani 1 1 d . . . . .
Gd6 Gd 0.03166(7) 0.36097(5) -0.24869(7) 0.0338(4) Uani 1 1 d . . . . .
Gd7 Gd 0.23219(9) 0.5000 -0.07248(10) 0.0332(5) Uani 1 2 d S T P . .
Gd8 Gd -0.13447(7) 0.43123(5) -0.28269(7) 0.0342(4) Uani 1 1 d . . . . .
Gd9 Gd -0.34496(10) 0.5000 -0.06926(11) 0.0368(5) Uani 1 2 d S T P . .
Gd10 Gd -0.21274(6) 0.41214(5) -0.04380(7) 0.0294(4) Uani 1 1 d . . . . .
Gd11 Gd -0.17372(7) 0.28417(5) -0.03616(7) 0.0355(4) Uani 1 1 d . . . . .
Co1 Co -0.1246(2) 0.31220(15) -0.2759(2) 0.0430(10) Uani 1 1 d . . . . .
Co2 Co -0.2722(3) 0.5000 -0.3037(3) 0.0449(15) Uani 1 2 d S T P . .
Co3 Co 0.1807(2) 0.31144(15) -0.2114(2) 0.0458(11) Uani 1 1 d . . . . .
Co4 Co 0.3313(3) 0.5000 -0.1868(4) 0.0515(18) Uani 1 2 d S T P . .
Cl1 Cl 0.0165(4) 0.5000 -0.1309(4) 0.0304(18) Uani 1 2 d S T P . .
O1 O -0.1819(14) 0.5000 -0.3293(14) 0.053(7) Uani 1 2 d S T P . .
H1A H -0.1819 0.5000 -0.3729 0.064 Uiso 1 2 calc R U P . .
O2 O 0.1668(12) 0.5000 -0.1628(11) 0.040(6) Uani 1 2 d S T P . .
H2A H 0.1194 0.5000 -0.1574 0.049 Uiso 1 2 calc R U P . .
O3 O 0.3747(11) 0.4491(9) -0.2329(12) 0.073(7) Uani 1 1 d . . . . .
O4 O 0.2225(14) 0.2582(8) -0.1579(15) 0.095(10) Uani 1 1 d . . . . .
O5 O 0.1442(16) 0.4554(11) -0.3134(16) 0.111(11) Uani 1 1 d . . . . .
O6 O -0.3091(11) 0.4492(10) -0.3652(13) 0.082(8) Uani 1 1 d . . . . .
O7 O -0.2121(10) 0.3980(7) -0.3534(10) 0.055(5) Uani 1 1 d . U . . .
O8 O -0.0645(12) 0.4561(8) -0.3544(12) 0.072(7) Uani 1 1 d . . . . .
O9 O -0.2211(11) 0.2363(10) 0.0304(12) 0.078(8) Uani 1 1 d . . . . .
O10 O -0.1930(12) 0.3148(9) -0.3498(12) 0.075(7) Uani 1 1 d . . . . .
O11 O 0.0425(11) 0.2871(8) -0.2998(11) 0.064(7) Uani 1 1 d . . . . .
O12 O 0.0943(7) 0.3154(7) -0.1735(8) 0.040(4) Uani 1 1 d . . . . .
H12A H 0.0746 0.2850 -0.1641 0.048 Uiso 1 1 calc R U . . .
O13 O -0.1772(9) 0.2604(8) -0.2404(11) 0.062(6) Uani 1 1 d . . . . .
O14 O -0.1950(9) 0.2389(7) -0.1281(9) 0.046(5) Uani 1 1 d . . . . .
O15 O -0.0496(8) 0.3154(6) -0.2079(8) 0.037(4) Uani 1 1 d . . . . .
H15A H -0.0339 0.2845 -0.1922 0.044 Uiso 1 1 calc R U . . .
O16 O 0.2660(10) 0.3091(7) -0.2532(11) 0.064(7) Uani 1 1 d . . . . .
O17 O 0.1462(9) 0.3632(7) -0.2625(9) 0.047(5) Uani 1 1 d . . . . .
H17A H 0.1545 0.3595 -0.3044 0.056 Uiso 1 1 calc R U . . .
O18 O -0.0785(10) 0.2606(8) -0.3239(13) 0.070(7) Uani 1 1 d . . . . .
O19 O -0.2335(8) 0.4521(6) -0.2421(8) 0.038(4) Uani 1 1 d . . . . .
H19A H -0.2629 0.4256 -0.2348 0.046 Uiso 1 1 calc R U . . .
O20 O -0.0704(9) 0.3641(6) -0.3100(8) 0.036(4) Uani 1 1 d . . . . .
H20A H -0.0668 0.3612 -0.3530 0.043 Uiso 1 1 calc R U . . .
O21 O 0.0106(7) 0.3787(5) -0.0854(7) 0.027(4) Uani 1 1 d . . . . .
H21A H 0.0082 0.4106 -0.0687 0.033 Uiso 1 1 calc R U . . .
O22 O -0.4015(8) 0.4267(7) -0.0777(11) 0.056(6) Uani 1 1 d . . . . .
O23 O 0.2917(9) 0.3994(7) -0.2494(8) 0.042(5) Uani 1 1 d . U . . .
O24 O 0.1434(11) 0.2597(9) -0.2683(13) 0.079(9) Uani 1 1 d . . . . .
O25 O 0.0956(8) 0.4118(5) -0.1808(8) 0.033(4) Uani 1 1 d . U . . .
H25A H 0.0704 0.4400 -0.1718 0.040 Uiso 1 1 calc R U . . .
O26 O -0.1631(8) 0.3653(6) -0.2252(8) 0.036(4) Uani 1 1 d . . . . .
H26A H -0.2107 0.3624 -0.2209 0.043 Uiso 1 1 calc R U . . .
O27 O -0.0461(7) 0.4114(6) -0.2110(7) 0.029(4) Uani 1 1 d . U . . .
H27A H -0.0245 0.4396 -0.1925 0.035 Uiso 1 1 calc R U . . .
O28 O -0.1157(11) 0.5000 -0.2235(11) 0.031(6) Uani 1 2 d S T P . .
H28A H -0.0714 0.5000 -0.2007 0.038 Uiso 1 2 calc R U P . .
O29 O 0.2108(8) 0.3635(6) -0.1522(9) 0.040(5) Uani 1 1 d . . . . .
H29A H 0.2555 0.3596 -0.1309 0.048 Uiso 1 1 calc R U . . .
O30 O 0.2133(8) 0.3481(5) -0.0212(7) 0.030(4) Uani 1 1 d . . . . .
H30A H 0.2558 0.3423 -0.0370 0.036 Uiso 1 1 calc R U . . .
O31 O 0.0000 0.2366(9) 0.0000 0.047(7) Uani 1 2 d S T P . .
O32 O -0.2922(9) 0.2833(7) -0.0616(10) 0.052(5) Uani 1 1 d . . . . .
O33 O -0.4110(15) 0.5000 -0.1634(19) 0.080(11) Uani 1 2 d S T P . .
O34 O -0.1139(10) 0.2124(7) -0.0247(10) 0.053(5) Uani 1 1 d . . . . .
O35 O -0.0994(7) 0.3756(5) -0.0209(8) 0.027(4) Uani 1 1 d . U . . .
O36 O 0.2795(9) 0.4524(6) -0.1406(8) 0.037(4) Uani 1 1 d . . . . .
H36A H 0.3060 0.4259 -0.1227 0.044 Uiso 1 1 calc R U . . .
O37 O 0.415(2) 0.5000 -0.132(2) 0.101(15) Uani 1 2 d S T P . .
O38 O -0.1964(7) 0.3468(6) -0.1058(7) 0.027(4) Uani 1 1 d . . . . .
H38A H -0.2326 0.3408 -0.1378 0.032 Uiso 1 1 calc R U . . .
O39 O -0.1986(12) 0.5000 -0.0425(14) 0.050(7) Uani 1 2 d S T P . .
O40 O -0.3229(7) 0.3697(6) -0.0699(8) 0.035(4) Uani 1 1 d . U . . .
O41 O -0.1557(7) 0.4413(5) 0.0526(8) 0.029(4) Uani 1 1 d . . . . .
H41A H -0.1148 0.4572 0.0440 0.035 Uiso 1 1 calc R U . . .
O42 O -0.1347(8) 0.4393(6) -0.1136(8) 0.034(4) Uani 1 1 d . . . . .
H42A H -0.0979 0.4549 -0.0890 0.040 Uiso 1 1 calc R U . . .
O43 O 0.0914(8) 0.2965(6) -0.0453(8) 0.037(4) Uani 1 1 d . . . . .
H43A H 0.0826 0.2691 -0.0718 0.044 Uiso 1 1 calc R U . . .
O44 O -0.2918(8) 0.5502(6) 0.0070(9) 0.038(4) Uani 1 1 d . . . . .
H44A H -0.3219 0.5715 0.0254 0.045 Uiso 1 1 calc R U . . .
O45 O 0.2520(14) 0.5000 -0.2421(13) 0.047(7) Uani 1 2 d S T P . .
H45A H 0.2613 0.5000 -0.2840 0.056 Uiso 1 2 calc R U P . .
O46 O -0.0751(8) 0.2983(6) -0.0795(7) 0.033(4) Uani 1 1 d . . . . .
H46A H -0.0598 0.2710 -0.1011 0.040 Uiso 1 1 calc R U . . .
O47 O -0.4275(13) 0.5000 -0.004(2) 0.076(12) Uani 1 2 d S T P . .
O48 O -0.2762(8) 0.4504(6) -0.1217(7) 0.035(4) Uani 1 1 d . . . . .
H48A H -0.3003 0.4294 -0.1512 0.041 Uiso 1 1 calc R U . . .
O50 O -0.0559(16) 0.4796(12) -0.0137(16) 0.036(8) Uani 0.5 1 d . U P . .
O52 O -0.3668(17) 0.5000 -0.2723(18) 0.080(11) Uani 1 2 d S T P . .
C1 C 0.147(3) 0.5000 -0.311(4) 0.12(3) Uani 1 2 d S T P . .
N1 N 0.0000 0.5000 0.0000 0.039(11) Uani 1 4 d S TU P . .
C5 C -0.3783(17) 0.3821(12) -0.0760(19) 0.066(9) Uani 1 1 d . U . . .
C6 C 0.0836(15) 0.2595(12) -0.2937(19) 0.064(10) Uani 1 1 d . . . . .
Cl2 Cl 0.3519(5) 0.3639(4) -0.0774(5) 0.090(3) Uani 1 1 d . . . . .
O1W O 0.0434(16) 0.4101(11) -0.3328(12) 0.095(10) Uani 1 1 d . . . . .
C10 C 0.3467(17) 0.4088(13) -0.2558(14) 0.055(8) Uani 1 1 d . U . . .
C9 C 0.0658(19) 0.2129(16) -0.330(3) 0.11(2) Uani 1 1 d . . . . .
H9A H 0.0208 0.2149 -0.3494 0.163 Uiso 1 1 calc R U . . .
H9B H 0.0699 0.1863 -0.3038 0.163 Uiso 1 1 calc R U . . .
H9C H 0.0957 0.2092 -0.3605 0.163 Uiso 1 1 calc R U . . .
C11 C -0.434(2) 0.345(2) -0.083(2) 0.12(2) Uani 1 1 d . . . . .
H11A H -0.4149 0.3136 -0.0828 0.173 Uiso 1 1 calc R U . . .
H11B H -0.4620 0.3496 -0.1199 0.173 Uiso 1 1 calc R U . . .
H11C H -0.4606 0.3473 -0.0500 0.173 Uiso 1 1 calc R U . . .
C12 C -0.051(3) 0.206(3) -0.009(3) 0.060(17) Uani 0.5 1 d . U P . .
C13 C 0.389(2) 0.380(2) -0.294(3) 0.14(3) Uani 1 1 d . . . . .
H13A H 0.3650 0.3523 -0.3083 0.216 Uiso 1 1 calc R U . . .
H13B H 0.4296 0.3708 -0.2701 0.216 Uiso 1 1 calc R U . . .
H13C H 0.3997 0.3987 -0.3272 0.216 Uiso 1 1 calc R U . . .
O49 O 0.0000 0.458(3) 0.0000 0.067(18) Uani 0.5 2 d S TU P . .
C8 C -0.254(3) 0.353(2) -0.443(3) 0.14(2) Uiso 1 1 d . . . . .
H8A H -0.2644 0.3843 -0.4578 0.216 Uiso 1 1 calc R U . . .
H8B H -0.2947 0.3356 -0.4414 0.216 Uiso 1 1 calc R U . . .
H8C H -0.2272 0.3372 -0.4698 0.216 Uiso 1 1 calc R U . . .
C7 C -0.215(3) 0.356(3) -0.379(3) 0.13(2) Uiso 1 1 d . . . . .

loop_
_atom_site_aniso_label
_atom_site_aniso_U_11
_atom_site_aniso_U_22
_atom_site_aniso_U_33
_atom_site_aniso_U_23
_atom_site_aniso_U_13
_atom_site_aniso_U_12
Gd1 0.0263(10) 0.0178(10) 0.0470(12) 0.000 0.0028(9) 0.000
Gd2 0.0255(9) 0.0164(10) 0.0418(11) 0.000 0.0044(8) 0.000
Gd3 0.0355(8) 0.0242(8) 0.0524(10) -0.0014(7) 0.0175(7) 0.0016(6)
Gd4 0.0245(7) 0.0201(8) 0.0475(9) -0.0041(6) 0.0051(6) 0.0002(5)
Gd5 0.0263(7) 0.0187(7) 0.0423(8) -0.0032(6) 0.0011(6) -0.0005(5)
Gd6 0.0327(8) 0.0238(8) 0.0453(9) -0.0066(6) 0.0061(6) -0.0003(6)
Gd7 0.0261(10) 0.0199(11) 0.0546(13) 0.000 0.0095(9) 0.000
Gd8 0.0330(8) 0.0278(8) 0.0410(9) -0.0028(6) 0.0006(6) -0.0001(6)
Gd9 0.0275(10) 0.0234(11) 0.0606(15) 0.000 0.0095(10) 0.000
Gd10 0.0244(7) 0.0178(7) 0.0461(9) -0.0003(6) 0.0046(6) -0.0002(5)
Gd11 0.0286(7) 0.0218(8) 0.0558(10) -0.0008(7) 0.0038(7) -0.0022(6)
Co1 0.039(2) 0.034(2) 0.055(3) -0.013(2) 0.0000(19) -0.0020(18)
Co2 0.033(3) 0.041(4) 0.058(4) 0.000 -0.008(3) 0.000
Co3 0.037(2) 0.031(2) 0.071(3) -0.003(2) 0.011(2) 0.0055(18)
Co4 0.034(3) 0.032(4) 0.093(5) 0.000 0.027(3) 0.000
Cl1 0.025(4) 0.018(4) 0.049(5) 0.000 0.011(3) 0.000
O1 0.050(17) 0.053(19) 0.053(18) 0.000 -0.005(14) 0.000
O2 0.043(15) 0.039(16) 0.044(15) 0.000 0.027(12) 0.000
O3 0.063(14) 0.061(16) 0.096(19) -0.027(15) 0.010(13) 0.001(12)
O4 0.10(2) 0.030(14) 0.14(3) 0.019(15) -0.022(19) 0.022(13)
O5 0.12(2) 0.07(2) 0.14(3) 0.06(2) 0.01(2) 0.004(18)
O6 0.054(14) 0.080(19) 0.10(2) -0.001(16) -0.039(14) 0.005(13)
O7 0.061(11) 0.021(9) 0.078(13) -0.007(9) -0.013(10) 0.001(8)
O8 0.085(17) 0.045(14) 0.091(19) 0.022(13) 0.035(14) 0.002(12)
O9 0.050(13) 0.085(19) 0.10(2) 0.053(16) 0.030(13) -0.003(12)
O10 0.075(16) 0.052(16) 0.10(2) -0.023(14) 0.006(14) 0.002(12)
O11 0.068(14) 0.052(15) 0.077(16) -0.030(12) 0.022(12) 0.018(12)
O12 0.021(8) 0.045(12) 0.053(11) -0.009(9) -0.001(8) 0.003(8)
O13 0.040(11) 0.058(15) 0.090(17) -0.016(13) 0.024(11) -0.015(10)
O14 0.037(10) 0.041(12) 0.062(13) -0.020(10) 0.012(9) -0.007(9)
O15 0.028(9) 0.029(10) 0.054(11) 0.015(9) 0.011(8) -0.006(7)
O16 0.052(12) 0.038(13) 0.103(19) -0.038(13) 0.013(12) 0.007(10)
O17 0.039(10) 0.053(13) 0.047(12) -0.019(10) 0.001(9) -0.002(9)
O18 0.043(12) 0.040(13) 0.13(2) -0.029(14) 0.005(13) 0.000(10)
O19 0.041(10) 0.032(10) 0.043(11) 0.015(9) 0.008(8) 0.000(8)
O20 0.049(11) 0.031(10) 0.031(9) -0.009(8) 0.023(8) 0.008(8)
O21 0.016(7) 0.015(8) 0.049(10) 0.012(7) -0.006(7) -0.001(6)
O22 0.022(9) 0.036(12) 0.109(18) -0.024(12) 0.011(10) -0.005(8)
O23 0.044(10) 0.038(10) 0.050(10) -0.009(8) 0.028(8) 0.014(8)
O24 0.054(14) 0.065(17) 0.11(2) -0.052(16) -0.020(13) 0.033(12)
O25 0.037(8) 0.007(7) 0.058(10) -0.009(7) 0.017(8) -0.001(6)
O26 0.031(9) 0.026(10) 0.052(11) -0.015(8) 0.012(8) -0.004(7)
O27 0.026(5) 0.028(5) 0.031(5) -0.001(4) -0.010(4) 0.000(4)
O28 0.029(12) 0.011(12) 0.056(16) 0.000 0.009(11) 0.000
O29 0.029(9) 0.018(9) 0.067(13) 0.012(9) -0.024(9) 0.002(7)
O30 0.040(9) 0.012(8) 0.038(10) 0.000(7) 0.001(7) 0.003(7)
O31 0.068(18) 0.027(15) 0.045(16) 0.000 -0.004(14) 0.000
O32 0.048(11) 0.036(12) 0.075(15) -0.005(11) 0.016(10) 0.013(9)
O33 0.042(18) 0.08(3) 0.12(3) 0.000 -0.005(19) 0.000
O34 0.065(13) 0.024(11) 0.068(14) -0.006(10) 0.002(11) -0.019(9)
O35 0.022(7) 0.008(7) 0.050(9) 0.006(7) 0.003(7) 0.003(6)
O36 0.050(11) 0.018(9) 0.040(10) -0.012(8) -0.003(8) 0.001(8)
O37 0.13(3) 0.03(2) 0.12(4) 0.000 -0.05(3) 0.000
O38 0.025(8) 0.025(9) 0.032(9) -0.010(7) 0.009(7) 0.002(7)
O39 0.031(14) 0.028(15) 0.09(2) 0.000 0.000(14) 0.000
O40 0.013(7) 0.034(9) 0.054(10) 0.007(8) -0.012(7) 0.003(7)
O41 0.027(8) 0.011(8) 0.047(10) 0.008(7) -0.006(7) 0.000(6)
O42 0.032(9) 0.017(9) 0.055(11) 0.019(8) 0.015(8) 0.011(7)
O43 0.040(10) 0.037(11) 0.035(10) 0.002(8) 0.008(8) -0.008(8)
O44 0.030(9) 0.018(9) 0.068(13) -0.009(9) 0.020(9) -0.001(7)
O45 0.068(18) 0.013(13) 0.064(19) 0.000 0.025(15) 0.000
O46 0.049(10) 0.018(9) 0.034(9) 0.000(7) 0.015(8) 0.011(8)
O47 0.037(16) 0.014(14) 0.17(4) 0.000 -0.006(19) 0.000
O48 0.039(10) 0.036(10) 0.032(9) 0.004(8) 0.017(8) -0.008(8)
O50 0.032(14) 0.029(14) 0.048(15) -0.015(12) 0.014(12) -0.016(12)
O52 0.07(2) 0.07(3) 0.09(3) 0.000 -0.03(2) 0.000
C1 0.12(5) 0.03(3) 0.25(9) 0.000 0.15(6) 0.000
N1 0.029(16) 0.024(17) 0.061(19) 0.000 -0.011(14) 0.000
C5 0.054(15) 0.035(14) 0.108(19) 0.006(14) 0.001(14) -0.027(13)
C6 0.042(18) 0.038(19) 0.11(3) -0.03(2) 0.016(19) 0.009(15)
Cl2 0.071(6) 0.102(9) 0.100(8) 0.004(6) 0.023(5) -0.001(5)
O1W 0.13(2) 0.09(2) 0.071(18) 0.040(16) 0.025(17) -0.028(18)
C10 0.061(15) 0.064(16) 0.043(13) -0.010(13) 0.013(12) 0.017(13)
C9 0.05(2) 0.07(3) 0.19(6) -0.07(3) 0.00(3) 0.01(2)
C11 0.08(3) 0.15(5) 0.13(4) -0.04(4) 0.06(3) -0.06(3)
C12 0.05(2) 0.06(2) 0.06(2) -0.007(18) -0.004(17) 0.009(18)
C13 0.06(2) 0.16(6) 0.22(7) -0.13(5) 0.06(3) -0.02(3)
O49 0.07(2) 0.06(2) 0.07(2) 0.000 0.003(18) 0.000

loop_
_atom_type_symbol
_atom_type_description
_atom_type_scat_dispersion_real
_atom_type_scat_dispersion_imag
_atom_type_scat_source
C C 0.0181 0.0091 'International Tables Vol C Tables 4.2.6.8 and 6.1.1.4'
H H 0.0000 0.0000 'International Tables Vol C Tables 4.2.6.8 and 6.1.1.4'
N N 0.0311 0.0180 'International Tables Vol C Tables 4.2.6.8 and 6.1.1.4'
Gd Gd -8.8380 11.9157 'International Tables Vol C Tables 4.2.6.8 and 6.1.1.4'
Co Co -2.3653 3.6143 'International Tables Vol C Tables 4.2.6.8 and 6.1.1.4'
O O 0.0492 0.0322 'International Tables Vol C Tables 4.2.6.8 and 6.1.1.4'
Cl Cl 0.3639 0.7018 'International Tables Vol C Tables 4.2.6.8 and 6.1.1.4'
Na Na 0.1353 0.1239 'International Tables Vol C Tables 4.2.6.8 and 6.1.1.4'

loop_
_geom_angle_atom_site_label_1
_geom_angle_atom_site_label_2
_geom_angle_atom_site_label_3
_geom_angle
_geom_angle_site_symmetry_1
_geom_angle_site_symmetry_3
_geom_angle_publ_flag
O48 Gd1 O48 75.9(9) 6_565 . ?
O48 Gd1 O19 121.6(6) 6_565 . ?
O48 Gd1 O19 78.9(6) . . ?
O48 Gd1 O19 78.9(6) 6_565 6_565 ?
O48 Gd1 O19 121.6(6) . 6_565 ?
O19 Gd1 O19 71.3(8) . 6_565 ?
O48 Gd1 O42 76.1(6) 6_565 6_565 ?
O48 Gd1 O42 131.0(6) . 6_565 ?
O19 Gd1 O42 149.9(6) . 6_565 ?
O19 Gd1 O42 90.9(6) 6_565 6_565 ?
O48 Gd1 O42 131.0(6) 6_565 . ?
O48 Gd1 O42 76.1(6) . . ?
O19 Gd1 O42 90.9(6) . . ?
O19 Gd1 O42 149.9(6) 6_565 . ?
O42 Gd1 O42 93.6(9) 6_565 . ?
O48 Gd1 O28 141.2(5) 6_565 . ?
O48 Gd1 O28 141.2(5) . . ?
O19 Gd1 O28 70.8(6) . . ?
O19 Gd1 O28 70.8(6) 6_565 . ?
O42 Gd1 O28 80.6(5) 6_565 . ?
O42 Gd1 O28 80.6(5) . . ?
O48 Gd1 O39 64.7(6) 6_565 . ?
O48 Gd1 O39 64.7(6) . . ?
O19 Gd1 O39 140.6(5) . . ?
O19 Gd1 O39 140.7(5) 6_565 . ?
O42 Gd1 O39 67.2(5) 6_565 . ?
O42 Gd1 O39 67.2(5) . . ?
O28 Gd1 O39 131.8(8) . . ?
O48 Gd1 Co2 97.7(4) 6_565 . ?
O48 Gd1 Co2 97.8(4) . . ?
O19 Gd1 Co2 36.0(4) . . ?
O19 Gd1 Co2 36.0(4) 6_565 . ?
O42 Gd1 Co2 125.2(5) 6_565 . ?
O42 Gd1 Co2 125.2(5) . . ?
O28 Gd1 Co2 71.3(6) . . ?
O39 Gd1 Co2 157.0(5) . . ?
O48 Gd1 Gd10 38.4(4) 6_565 6_565 ?
O48 Gd1 Gd10 93.5(4) . 6_565 ?
O19 Gd1 Gd10 160.0(4) . 6_565 ?
O19 Gd1 Gd10 98.0(4) 6_565 6_565 ?
O42 Gd1 Gd10 42.6(4) 6_565 6_565 ?
O42 Gd1 Gd10 105.4(5) . 6_565 ?
O28 Gd1 Gd10 122.6(3) . 6_565 ?
O39 Gd1 Gd10 43.76(7) . 6_565 ?
Co2 Gd1 Gd10 129.37(6) . 6_565 ?
O48 Gd1 Gd10 93.5(4) 6_565 . ?
O48 Gd1 Gd10 38.4(4) . . ?
O19 Gd1 Gd10 98.0(4) . . ?
O19 Gd1 Gd10 160.0(4) 6_565 . ?
O42 Gd1 Gd10 105.4(5) 6_565 . ?
O42 Gd1 Gd10 42.6(4) . . ?
O28 Gd1 Gd10 122.6(3) . . ?
O39 Gd1 Gd10 43.76(7) . . ?
Co2 Gd1 Gd10 129.37(6) . . ?
Gd10 Gd1 Gd10 86.81(6) 6_565 . ?
O48 Gd1 Gd9 38.2(4) 6_565 . ?
O48 Gd1 Gd9 38.2(4) . . ?
O19 Gd1 Gd9 106.1(4) . . ?
O19 Gd1 Gd9 106.1(4) 6_565 . ?
O42 Gd1 Gd9 102.0(4) 6_565 . ?
O42 Gd1 Gd9 102.0(4) . . ?
O28 Gd1 Gd9 176.1(6) . . ?
O39 Gd1 Gd9 52.2(5) . . ?
Co2 Gd1 Gd9 104.80(12) . . ?
Gd10 Gd1 Gd9 59.70(4) 6_565 . ?
Gd10 Gd1 Gd9 59.70(4) . . ?
O46 Gd2 O46 145.3(8) . 2 ?
O46 Gd2 O43 93.0(6) . . ?
O46 Gd2 O43 76.0(6) 2 . ?
O46 Gd2 O43 76.0(6) . 2 ?
O46 Gd2 O43 93.0(6) 2 2 ?
O43 Gd2 O43 142.8(9) . 2 ?
O46 Gd2 O31 72.7(4) . . ?
O46 Gd2 O31 72.7(4) 2 . ?
O43 Gd2 O31 71.4(4) . . ?
O43 Gd2 O31 71.4(4) 2 . ?
O46 Gd2 O35 65.9(5) . . ?
O46 Gd2 O35 139.9(6) 2 . ?
O43 Gd2 O35 140.1(6) . . ?
O43 Gd2 O35 67.3(6) 2 . ?
O31 Gd2 O35 126.7(3) . . ?
O46 Gd2 O35 139.9(6) . 2 ?
O46 Gd2 O35 65.9(5) 2 2 ?
O43 Gd2 O35 67.3(6) . 2 ?
O43 Gd2 O35 140.1(6) 2 2 ?
O31 Gd2 O35 126.7(3) . 2 ?
O35 Gd2 O35 106.6(7) . 2 ?
O46 Gd2 O21 72.8(5) . . ?
O46 Gd2 O21 132.1(5) 2 . ?
O43 Gd2 O21 74.2(6) . . ?
O43 Gd2 O21 132.4(5) 2 . ?
O31 Gd2 O21 129.1(4) . . ?
O35 Gd2 O21 67.4(5) . . ?
O35 Gd2 O21 68.3(5) 2 . ?
O46 Gd2 O21 132.1(5) . 2 ?
O46 Gd2 O21 72.8(5) 2 2 ?
O43 Gd2 O21 132.4(5) . 2 ?
O43 Gd2 O21 74.2(6) 2 2 ?
O31 Gd2 O21 129.1(4) . 2 ?
O35 Gd2 O21 68.3(5) . 2 ?
O35 Gd2 O21 67.4(5) 2 2 ?
O21 Gd2 O21 101.8(8) . 2 ?
O46 Gd2 Gd4 95.4(4) . . ?
O46 Gd2 Gd4 95.7(4) 2 . ?
O43 Gd2 Gd4 38.5(4) . . ?
O43 Gd2 Gd4 171.0(4) 2 . ?
O31 Gd2 Gd4 108.80(3) . . ?
O35 Gd2 Gd4 107.1(4) . . ?
O35 Gd2 Gd4 47.2(4) 2 . ?
O21 Gd2 Gd4 40.4(3) . . ?
O21 Gd2 Gd4 110.8(4) 2 . ?
O46 Gd2 Gd4 95.7(4) . 2 ?
O46 Gd2 Gd4 95.4(4) 2 2 ?
O43 Gd2 Gd4 171.0(4) . 2 ?
O43 Gd2 Gd4 38.5(4) 2 2 ?
O31 Gd2 Gd4 108.80(3) . 2 ?
O35 Gd2 Gd4 47.2(4) . 2 ?
O35 Gd2 Gd4 107.1(4) 2 2 ?
O21 Gd2 Gd4 110.8(4) . 2 ?
O21 Gd2 Gd4 40.4(3) 2 2 ?
Gd4 Gd2 Gd4 142.39(7) . 2 ?
O46 Gd2 Gd5 170.7(4) . 2 ?
O46 Gd2 Gd5 37.2(4) 2 2 ?
O43 Gd2 Gd5 96.1(4) . 2 ?
O43 Gd2 Gd5 95.5(4) 2 2 ?
O31 Gd2 Gd5 108.59(3) . 2 ?
O35 Gd2 Gd5 107.6(4) . 2 ?
O35 Gd2 Gd5 47.0(4) 2 2 ?
O21 Gd2 Gd5 111.4(4) . 2 ?
O21 Gd2 Gd5 39.9(3) 2 2 ?
Gd4 Gd2 Gd5 92.88(4) . 2 ?
Gd4 Gd2 Gd5 75.18(3) 2 2 ?
O36 Gd3 O23 77.1(6) . . ?
O36 Gd3 O25 113.5(6) . . ?
O23 Gd3 O25 143.3(6) . . ?
O36 Gd3 O45 69.1(9) . . ?
O23 Gd3 O45 78.7(7) . . ?
O25 Gd3 O45 137.9(7) . . ?
O36 Gd3 O17 140.1(7) . . ?
O23 Gd3 O17 82.5(7) . . ?
O25 Gd3 O17 67.0(6) . . ?
O45 Gd3 O17 139.3(9) . . ?
O36 Gd3 O2 68.1(8) . . ?
O23 Gd3 O2 137.6(7) . . ?
O25 Gd3 O2 75.4(6) . . ?
O45 Gd3 O2 66.8(7) . . ?
O17 Gd3 O2 139.9(7) . . ?
O36 Gd3 O29 74.8(6) . . ?
O23 Gd3 O29 80.3(7) . . ?
O25 Gd3 O29 70.0(6) . . ?
O45 Gd3 O29 141.3(8) . . ?
O17 Gd3 O29 68.1(7) . . ?
O2 Gd3 O29 111.8(7) . . ?
O36 Gd3 O5 142.5(9) . . ?
O23 Gd3 O5 96.4(10) . . ?
O25 Gd3 O5 93.8(9) . . ?
O45 Gd3 O5 73.5(11) . . ?
O17 Gd3 O5 73.1(9) . . ?
O2 Gd3 O5 96.7(11) . . ?
O29 Gd3 O5 141.2(9) . . ?
O36 Gd3 C1 120.7(14) . . ?
O23 Gd3 C1 104.3(10) . . ?
O25 Gd3 C1 99.5(11) . . ?
O45 Gd3 C1 54.0(14) . . ?
O17 Gd3 C1 97.3(14) . . ?
O2 Gd3 C1 75.2(12) . . ?
O29 Gd3 C1 164.3(13) . . ?
O5 Gd3 C1 24.6(16) . . ?
O36 Gd3 Co4 37.2(5) . . ?
O23 Gd3 Co4 66.6(5) . . ?
O25 Gd3 Co4 142.4(4) . . ?
O45 Gd3 Co4 33.7(8) . . ?
O17 Gd3 Co4 149.0(4) . . ?
O2 Gd3 Co4 71.0(6) . . ?
O29 Gd3 Co4 107.8(4) . . ?
O5 Gd3 Co4 106.1(8) . . ?
C1 Gd3 Co4 87.7(12) . . ?
O36 Gd3 Co3 107.0(4) . . ?
O23 Gd3 Co3 72.9(5) . . ?
O25 Gd3 Co3 70.4(4) . . ?
O45 Gd3 Co3 151.4(5) . . ?
O17 Gd3 Co3 33.4(5) . . ?
O2 Gd3 Co3 139.7(4) . . ?
O29 Gd3 Co3 35.8(4) . . ?
O5 Gd3 Co3 106.0(8) . . ?
C1 Gd3 Co3 130.5(13) . . ?
Co4 Gd3 Co3 130.24(10) . . ?
O36 Gd3 Gd7 35.9(4) . . ?
O23 Gd3 Gd7 112.9(5) . . ?
O25 Gd3 Gd7 85.6(4) . . ?
O45 Gd3 Gd7 74.6(7) . . ?
O17 Gd3 Gd7 146.1(5) . . ?
O2 Gd3 Gd7 35.6(6) . . ?
O29 Gd3 Gd7 84.4(5) . . ?
O5 Gd3 Gd7 130.8(9) . . ?
C1 Gd3 Gd7 107.0(12) . . ?
Co4 Gd3 Gd7 57.25(12) . . ?
Co3 Gd3 Gd7 119.72(10) . . ?
O30 Gd4 O12 123.1(6) . . ?
O30 Gd4 O29 80.0(6) . . ?
O12 Gd4 O29 71.8(6) . . ?
O30 Gd4 O43 76.5(6) . . ?
O12 Gd4 O43 78.6(7) . . ?
O29 Gd4 O43 122.3(6) . . ?
O30 Gd4 O21 132.6(6) . . ?
O12 Gd4 O21 88.9(6) . . ?
O29 Gd4 O21 147.1(6) . . ?
O43 Gd4 O21 77.3(6) . . ?
O30 Gd4 O41 76.9(5) . 2 ?
O12 Gd4 O41 149.7(6) . 2 ?
O29 Gd4 O41 92.3(6) . 2 ?
O43 Gd4 O41 131.0(6) . 2 ?
O21 Gd4 O41 91.8(5) . 2 ?
O30 Gd4 O25 140.9(5) . . ?
O12 Gd4 O25 70.5(6) . . ?
O29 Gd4 O25 69.8(5) . . ?
O43 Gd4 O25 140.9(6) . . ?
O21 Gd4 O25 78.8(5) . . ?
O41 Gd4 O25 80.0(5) 2 . ?
O30 Gd4 O35 65.3(5) . 2 ?
O12 Gd4 O35 139.6(5) . 2 ?
O29 Gd4 O35 142.4(5) . 2 ?
O43 Gd4 O35 64.6(5) . 2 ?
O21 Gd4 O35 67.9(5) . 2 ?
O41 Gd4 O35 67.0(5) 2 2 ?
O25 Gd4 O35 131.2(5) . 2 ?
O30 Gd4 Co3 99.2(4) . . ?
O12 Gd4 Co3 36.2(4) . . ?
O29 Gd4 Co3 36.3(4) . . ?
O43 Gd4 Co3 97.9(4) . . ?
O21 Gd4 Co3 123.1(4) . . ?
O41 Gd4 Co3 126.6(4) 2 . ?
O25 Gd4 Co3 70.5(4) . . ?
O35 Gd4 Co3 158.2(3) 2 . ?
O30 Gd4 Gd10 38.8(4) . 2 ?
O12 Gd4 Gd10 161.9(4) . 2 ?
O29 Gd4 Gd10 99.4(4) . 2 ?
O43 Gd4 Gd10 93.9(4) . 2 ?
O21 Gd4 Gd10 105.6(4) . 2 ?
O41 Gd4 Gd10 42.9(4) 2 2 ?
O25 Gd4 Gd10 122.3(4) . 2 ?
O35 Gd4 Gd10 43.9(3) 2 2 ?
Co3 Gd4 Gd10 131.27(8) . 2 ?
O30 Gd4 Gd2 94.4(4) . . ?
O12 Gd4 Gd2 96.8(4) . . ?
O29 Gd4 Gd2 160.8(4) . . ?
O43 Gd4 Gd2 38.7(4) . . ?
O21 Gd4 Gd2 43.5(4) . . ?
O41 Gd4 Gd2 104.5(4) 2 . ?
O25 Gd4 Gd2 121.8(4) . . ?
O35 Gd4 Gd2 43.6(3) 2 . ?
Co3 Gd4 Gd2 128.84(9) . . ?
Gd10 Gd4 Gd2 86.96(4) 2 . ?
O30 Gd4 Gd11 39.1(4) . 2 ?
O12 Gd4 Gd11 105.9(5) . 2 ?
O29 Gd4 Gd11 107.2(4) . 2 ?
O43 Gd4 Gd11 37.8(4) . 2 ?
O21 Gd4 Gd11 103.5(4) . 2 ?
O41 Gd4 Gd11 103.3(4) 2 2 ?
O25 Gd4 Gd11 175.8(4) . 2 ?
O35 Gd4 Gd11 53.0(3) 2 2 ?
Co3 Gd4 Gd11 105.30(9) . 2 ?
Gd10 Gd4 Gd11 60.75(4) 2 2 ?
Gd2 Gd4 Gd11 60.13(3) . 2 ?
O26 Gd5 O46 124.3(6) . . ?
O26 Gd5 O38 78.3(6) . . ?
O46 Gd5 O38 75.7(6) . . ?
O26 Gd5 O15 71.3(6) . . ?
O46 Gd5 O15 81.7(6) . . ?
O38 Gd5 O15 121.1(5) . . ?
O26 Gd5 O21 149.3(6) . . ?
O46 Gd5 O21 76.5(6) . . ?
O38 Gd5 O21 131.8(6) . . ?
O15 Gd5 O21 92.4(6) . . ?
O26 Gd5 O42 89.6(6) . . ?
O46 Gd5 O42 129.7(6) . . ?
O38 Gd5 O42 77.1(5) . . ?
O15 Gd5 O42 148.4(6) . . ?
O21 Gd5 O42 91.9(6) . . ?
O26 Gd5 O27 70.1(5) . . ?
O46 Gd5 O27 141.9(5) . . ?
O38 Gd5 O27 140.9(5) . . ?
O15 Gd5 O27 69.7(6) . . ?
O21 Gd5 O27 80.0(5) . . ?
O42 Gd5 O27 80.2(5) . . ?
O26 Gd5 O35 139.9(5) . . ?
O46 Gd5 O35 63.6(5) . . ?
O38 Gd5 O35 65.4(5) . . ?
O15 Gd5 O35 142.5(5) . . ?
O21 Gd5 O35 67.1(5) . . ?
O42 Gd5 O35 66.8(5) . . ?
O27 Gd5 O35 131.4(5) . . ?
O26 Gd5 Co1 36.6(4) . . ?
O46 Gd5 Co1 100.2(4) . . ?
O38 Gd5 Co1 97.1(4) . . ?
O15 Gd5 Co1 35.5(4) . . ?
O21 Gd5 Co1 126.2(4) . . ?
O42 Gd5 Co1 124.5(4) . . ?
O27 Gd5 Co1 70.6(4) . . ?
O35 Gd5 Co1 157.9(3) . . ?
O26 Gd5 Gd10 96.9(4) . . ?
O46 Gd5 Gd10 93.0(4) . . ?
O38 Gd5 Gd10 39.5(4) . . ?
O15 Gd5 Gd10 160.4(4) . . ?
O21 Gd5 Gd10 104.8(4) . . ?
O42 Gd5 Gd10 42.4(4) . . ?
O27 Gd5 Gd10 122.0(4) . . ?
O35 Gd5 Gd10 43.8(3) . . ?
Co1 Gd5 Gd10 129.03(8) . . ?
O26 Gd5 Gd2 162.1(4) . . ?
O46 Gd5 Gd2 37.8(4) . . ?
O38 Gd5 Gd2 93.8(4) . . ?
O15 Gd5 Gd2 100.1(4) . . ?
O21 Gd5 Gd2 43.2(4) . . ?
O42 Gd5 Gd2 104.4(4) . . ?
O27 Gd5 Gd2 122.6(3) . . ?
O35 Gd5 Gd2 43.4(3) . . ?
Co1 Gd5 Gd2 131.06(9) . . ?
Gd10 Gd5 Gd2 86.58(4) . . ?
O26 Gd5 Gd11 106.4(4) . . ?
O46 Gd5 Gd11 37.6(4) . . ?
O38 Gd5 Gd11 38.4(4) . . ?
O15 Gd5 Gd11 106.6(4) . . ?
O21 Gd5 Gd11 103.1(4) . . ?
O42 Gd5 Gd11 102.9(4) . . ?
O27 Gd5 Gd11 175.5(4) . . ?
O35 Gd5 Gd11 53.1(3) . . ?
Co1 Gd5 Gd11 104.84(9) . . ?
Gd10 Gd5 Gd11 60.75(4) . . ?
Gd2 Gd5 Gd11 60.08(4) . . ?
O20 Gd6 O27 67.0(5) . . ?
O20 Gd6 O15 69.1(6) . . ?
O27 Gd6 O15 70.7(6) . . ?
O20 Gd6 O25 137.2(6) . . ?
O27 Gd6 O25 74.8(5) . . ?
O15 Gd6 O25 115.8(6) . . ?
O20 Gd6 O17 136.7(6) . . ?
O27 Gd6 O17 137.2(6) . . ?
O15 Gd6 O17 143.1(7) . . ?
O25 Gd6 O17 66.4(6) . . ?
O20 Gd6 O12 143.1(6) . . ?
O27 Gd6 O12 113.5(6) . . ?
O15 Gd6 O12 76.4(6) . . ?
O25 Gd6 O12 70.4(6) . . ?
O17 Gd6 O12 70.0(7) . . ?
O20 Gd6 O1W 70.9(9) . . ?
O27 Gd6 O1W 93.5(9) . . ?
O15 Gd6 O1W 140.0(9) . . ?
O25 Gd6 O1W 93.4(9) . . ?
O17 Gd6 O1W 72.2(9) . . ?
O12 Gd6 O1W 142.1(9) . . ?
O20 Gd6 O11 82.8(7) . . ?
O27 Gd6 O11 143.1(7) . . ?
O15 Gd6 O11 79.2(7) . . ?
O25 Gd6 O11 139.6(7) . . ?
O17 Gd6 O11 79.5(7) . . ?
O12 Gd6 O11 78.3(7) . . ?
O1W Gd6 O11 96.2(10) . . ?
O20 Gd6 Co3 150.4(4) . . ?
O27 Gd6 Co3 141.7(4) . . ?
O15 Gd6 Co3 108.7(4) . . ?
O25 Gd6 Co3 71.5(4) . . ?
O17 Gd6 Co3 34.8(5) . . ?
O12 Gd6 Co3 36.9(4) . . ?
O1W Gd6 Co3 106.0(8) . . ?
O11 Gd6 Co3 68.1(6) . . ?
O20 Gd6 Co1 35.2(4) . . ?
O27 Gd6 Co1 70.7(4) . . ?
O15 Gd6 Co1 35.1(4) . . ?
O25 Gd6 Co1 141.4(4) . . ?
O17 Gd6 Co1 151.4(5) . . ?
O12 Gd6 Co1 108.3(4) . . ?
O1W Gd6 Co1 105.4(8) . . ?
O11 Gd6 Co1 72.4(5) . . ?
Co3 Gd6 Co1 131.28(12) . . ?
O20 Gd6 Gd5 76.6(4) . . ?
O27 Gd6 Gd5 38.5(4) . . ?
O15 Gd6 Gd5 36.7(4) . . ?
O25 Gd6 Gd5 85.6(4) . . ?
O17 Gd6 Gd5 146.4(5) . . ?
O12 Gd6 Gd5 83.6(4) . . ?
O1W Gd6 Gd5 130.4(8) . . ?
O11 Gd6 Gd5 116.0(6) . . ?
Co3 Gd6 Gd5 120.23(9) . . ?
Co1 Gd6 Gd5 56.39(8) . . ?
O20 Gd6 Gd4 148.5(4) . . ?
O27 Gd6 Gd4 86.2(4) . . ?
O15 Gd6 Gd4 87.0(4) . . ?
O25 Gd6 Gd4 38.1(4) . . ?
O17 Gd6 Gd4 74.4(5) . . ?
O12 Gd6 Gd4 35.4(4) . . ?
O1W Gd6 Gd4 129.7(8) . . ?
O11 Gd6 Gd4 113.5(6) . . ?
Co3 Gd6 Gd4 55.85(9) . . ?
Co1 Gd6 Gd4 121.55(9) . . ?
Gd5 Gd6 Gd4 72.00(4) . . ?
O44 Gd7 O44 76.8(9) 2 5_565 ?
O44 Gd7 O2 141.1(4) 2 . ?
O44 Gd7 O2 141.1(4) 5_565 . ?
O44 Gd7 O36 80.6(6) 2 6_565 ?
O44 Gd7 O36 123.9(6) 5_565 6_565 ?
O2 Gd7 O36 69.9(6) . 6_565 ?
O44 Gd7 O36 123.9(6) 2 . ?
O44 Gd7 O36 80.6(6) 5_565 . ?
O2 Gd7 O36 69.9(6) . . ?
O36 Gd7 O36 70.9(9) 6_565 . ?
O44 Gd7 O41 128.9(6) 2 2 ?
O44 Gd7 O41 75.4(5) 5_565 2 ?
O2 Gd7 O41 80.9(6) . 2 ?
O36 Gd7 O41 149.8(6) 6_565 2 ?
O36 Gd7 O41 92.4(6) . 2 ?
O44 Gd7 O41 75.4(5) 2 5_565 ?
O44 Gd7 O41 128.9(6) 5_565 5_565 ?
O2 Gd7 O41 80.9(6) . 5_565 ?
O36 Gd7 O41 92.4(6) 6_565 5_565 ?
O36 Gd7 O41 149.8(6) . 5_565 ?
O41 Gd7 O41 90.2(7) 2 5_565 ?
O44 Gd7 O39 64.1(6) 2 5_565 ?
O44 Gd7 O39 64.1(6) 5_565 5_565 ?
O2 Gd7 O39 130.9(8) . 5_565 ?
O36 Gd7 O39 141.6(5) 6_565 5_565 ?
O36 Gd7 O39 141.6(5) . 5_565 ?
O41 Gd7 O39 65.4(5) 2 5_565 ?
O41 Gd7 O39 65.4(5) 5_565 5_565 ?
O44 Gd7 Co4 99.9(4) 2 . ?
O44 Gd7 Co4 99.9(4) 5_565 . ?
O2 Gd7 Co4 70.4(6) . . ?
O36 Gd7 Co4 35.8(4) 6_565 . ?
O36 Gd7 Co4 35.8(4) . . ?
O41 Gd7 Co4 126.5(4) 2 . ?
O41 Gd7 Co4 126.5(4) 5_565 . ?
O39 Gd7 Co4 158.8(5) 5_565 . ?
O44 Gd7 Gd10 37.8(4) 2 5_565 ?
O44 Gd7 Gd10 93.1(4) 5_565 5_565 ?
O2 Gd7 Gd10 122.3(3) . 5_565 ?
O36 Gd7 Gd10 99.2(4) 6_565 5_565 ?
O36 Gd7 Gd10 161.7(4) . 5_565 ?
O41 Gd7 Gd10 102.7(4) 2 5_565 ?
O41 Gd7 Gd10 42.0(4) 5_565 5_565 ?
O39 Gd7 Gd10 43.15(7) 5_565 5_565 ?
Co4 Gd7 Gd10 130.77(6) . 5_565 ?
O44 Gd7 Gd10 93.1(4) 2 2 ?
O44 Gd7 Gd10 37.8(4) 5_565 2 ?
O2 Gd7 Gd10 122.3(3) . 2 ?
O36 Gd7 Gd10 161.7(4) 6_565 2 ?
O36 Gd7 Gd10 99.2(4) . 2 ?
O41 Gd7 Gd10 42.0(4) 2 2 ?
O41 Gd7 Gd10 102.7(4) 5_565 2 ?
O39 Gd7 Gd10 43.15(7) 5_565 2 ?
Co4 Gd7 Gd10 130.77(6) . 2 ?
Gd10 Gd7 Gd10 85.65(6) 5_565 2 ?
O44 Gd7 Gd9 38.6(4) 2 5_565 ?
O44 Gd7 Gd9 38.6(4) 5_565 5_565 ?
O2 Gd7 Gd9 177.2(6) . 5_565 ?
O36 Gd7 Gd9 107.9(4) 6_565 5_565 ?
O36 Gd7 Gd9 107.9(4) . 5_565 ?
O41 Gd7 Gd9 101.1(4) 2 5_565 ?
O41 Gd7 Gd9 101.1(4) 5_565 5_565 ?
O39 Gd7 Gd9 52.0(5) 5_565 5_565 ?
Co4 Gd7 Gd9 106.80(13) . 5_565 ?
Gd10 Gd7 Gd9 59.43(4) 5_565 5_565 ?
Gd10 Gd7 Gd9 59.43(4) 2 5_565 ?
O7 Gd8 O27 141.8(6) . . ?
O7 Gd8 O1 79.6(7) . . ?
O27 Gd8 O1 138.2(7) . . ?
O7 Gd8 O28 141.0(7) . . ?
O27 Gd8 O28 75.5(7) . . ?
O1 Gd8 O28 66.5(8) . . ?
O7 Gd8 O19 80.1(7) . . ?
O27 Gd8 O19 114.1(6) . . ?
O1 Gd8 O19 69.3(8) . . ?
O28 Gd8 O19 70.5(7) . . ?
O7 Gd8 O8 93.7(9) . . ?
O27 Gd8 O8 94.1(8) . . ?
O1 Gd8 O8 72.4(9) . . ?
O28 Gd8 O8 93.9(8) . . ?
O19 Gd8 O8 141.7(7) . . ?
O7 Gd8 O26 82.3(7) . . ?
O27 Gd8 O26 69.6(6) . . ?
O1 Gd8 O26 140.9(8) . . ?
O28 Gd8 O26 112.0(6) . . ?
O19 Gd8 O26 73.6(6) . . ?
O8 Gd8 O26 143.4(7) . . ?
O7 Gd8 O20 81.2(7) . . ?
O27 Gd8 O20 66.2(6) . . ?
O1 Gd8 O20 137.6(8) . . ?
O28 Gd8 O20 137.2(7) . . ?
O19 Gd8 O20 142.6(6) . . ?
O8 Gd8 O20 71.5(7) . . ?
O26 Gd8 O20 72.0(5) . . ?
O7 Gd8 Co1 69.9(5) . . ?
O27 Gd8 Co1 72.1(4) . . ?
O1 Gd8 Co1 149.4(6) . . ?
O28 Gd8 Co1 142.3(5) . . ?
O19 Gd8 Co1 106.2(4) . . ?
O8 Gd8 Co1 106.9(6) . . ?
O26 Gd8 Co1 37.7(4) . . ?
O20 Gd8 Co1 36.5(4) . . ?
O7 Gd8 Co2 69.7(5) . . ?
O27 Gd8 Co2 142.0(4) . . ?
O1 Gd8 Co2 34.7(7) . . ?
O28 Gd8 Co2 71.5(5) . . ?
O19 Gd8 Co2 36.1(4) . . ?
O8 Gd8 Co2 106.2(6) . . ?
O26 Gd8 Co2 106.3(4) . . ?
O20 Gd8 Co2 150.7(4) . . ?
Co1 Gd8 Co2 128.56(10) . . ?
O7 Gd8 Gd1 116.2(5) . . ?
O27 Gd8 Gd1 86.0(4) . . ?
O1 Gd8 Gd1 74.7(7) . . ?
O28 Gd8 Gd1 37.8(5) . . ?
O19 Gd8 Gd1 36.3(5) . . ?
O8 Gd8 Gd1 129.9(6) . . ?
O26 Gd8 Gd1 82.9(4) . . ?
O20 Gd8 Gd1 147.4(4) . . ?
Co1 Gd8 Gd1 120.47(9) . . ?
Co2 Gd8 Gd1 56.22(12) . . ?
O7 Gd8 Gd5 116.7(5) . . ?
O27 Gd8 Gd5 38.1(4) . . ?
O1 Gd8 Gd5 146.6(7) . . ?
O28 Gd8 Gd5 85.9(5) . . ?
O19 Gd8 Gd5 84.4(4) . . ?
O8 Gd8 Gd5 130.6(6) . . ?
O26 Gd8 Gd5 34.6(4) . . ?
O20 Gd8 Gd5 75.7(4) . . ?
Co1 Gd8 Gd5 56.66(8) . . ?
Co2 Gd8 Gd5 120.17(12) . . ?
Gd1 Gd8 Gd5 71.89(4) . . ?
O47 Gd9 O22 71.2(6) . . ?
O47 Gd9 O22 71.2(6) . 6_565 ?
O22 Gd9 O22 122.6(9) . 6_565 ?
O47 Gd9 O33 100.7(12) . . ?
O22 Gd9 O33 73.2(7) . . ?
O22 Gd9 O33 73.2(7) 6_565 . ?
O47 Gd9 O48 143.8(4) . 6_565 ?
O22 Gd9 O48 141.4(7) . 6_565 ?
O22 Gd9 O48 75.3(6) 6_565 6_565 ?
O33 Gd9 O48 82.0(8) . 6_565 ?
O47 Gd9 O48 143.8(4) . . ?
O22 Gd9 O48 75.3(6) . . ?
O22 Gd9 O48 141.4(7) 6_565 . ?
O33 Gd9 O48 82.0(8) . . ?
O48 Gd9 O48 72.4(8) 6_565 . ?
O47 Gd9 O44 81.3(8) . . ?
O22 Gd9 O44 139.0(8) . . ?
O22 Gd9 O44 73.1(7) 6_565 . ?
O33 Gd9 O44 143.4(4) . . ?
O48 Gd9 O44 76.3(6) 6_565 . ?
O48 Gd9 O44 117.8(6) . . ?
O47 Gd9 O44 81.3(8) . 6_565 ?
O22 Gd9 O44 73.1(7) . 6_565 ?
O22 Gd9 O44 139.0(8) 6_565 6_565 ?
O33 Gd9 O44 143.4(4) . 6_565 ?
O48 Gd9 O44 117.8(6) 6_565 6_565 ?
O48 Gd9 O44 76.3(6) . 6_565 ?
O44 Gd9 O44 73.1(9) . 6_565 ?
O47 Gd9 Gd10 117.7(6) . 6_565 ?
O22 Gd9 Gd10 161.6(5) . 6_565 ?
O22 Gd9 Gd10 75.7(4) 6_565 6_565 ?
O33 Gd9 Gd10 117.9(5) . 6_565 ?
O48 Gd9 Gd10 38.4(4) 6_565 6_565 ?
O48 Gd9 Gd10 91.2(4) . 6_565 ?
O44 Gd9 Gd10 38.6(4) . 6_565 ?
O44 Gd9 Gd10 91.8(4) 6_565 6_565 ?
O47 Gd9 Gd10 117.7(6) . . ?
O22 Gd9 Gd10 75.7(4) . . ?
O22 Gd9 Gd10 161.6(5) 6_565 . ?
O33 Gd9 Gd10 117.9(5) . . ?
O48 Gd9 Gd10 91.2(4) 6_565 . ?
O48 Gd9 Gd10 38.4(4) . . ?
O44 Gd9 Gd10 91.8(4) . . ?
O44 Gd9 Gd10 38.6(4) 6_565 . ?
Gd10 Gd9 Gd10 85.97(6) 6_565 . ?
O47 Gd9 Gd7 83.0(9) . 5_565 ?
O22 Gd9 Gd7 108.3(6) . 5_565 ?
O22 Gd9 Gd7 108.3(6) 6_565 5_565 ?
O33 Gd9 Gd7 176.3(9) . 5_565 ?
O48 Gd9 Gd7 95.0(4) 6_565 5_565 ?
O48 Gd9 Gd7 95.0(4) . 5_565 ?
O44 Gd9 Gd7 36.7(4) . 5_565 ?
O44 Gd9 Gd7 36.7(4) 6_565 5_565 ?
Gd10 Gd9 Gd7 59.73(4) 6_565 5_565 ?
Gd10 Gd9 Gd7 59.73(4) . 5_565 ?
O47 Gd9 Gd1 174.6(9) . . ?
O22 Gd9 Gd1 110.8(5) . . ?
O22 Gd9 Gd1 110.8(5) 6_565 . ?
O33 Gd9 Gd1 84.7(9) . . ?
O48 Gd9 Gd1 36.4(4) 6_565 . ?
O48 Gd9 Gd1 36.4(4) . . ?
O44 Gd9 Gd1 94.4(4) . . ?
O44 Gd9 Gd1 94.4(4) 6_565 . ?
Gd10 Gd9 Gd1 58.95(4) 6_565 . ?
Gd10 Gd9 Gd1 58.95(4) . . ?
Gd7 Gd9 Gd1 91.61(6) 5_565 . ?
O48 Gd10 O44 78.7(6) . 6_565 ?
O48 Gd10 O30 142.7(6) . 2 ?
O44 Gd10 O30 89.9(6) 6_565 2 ?
O48 Gd10 O38 91.3(6) . . ?
O44 Gd10 O38 143.0(6) 6_565 . ?
O30 Gd10 O38 76.7(6) 2 . ?
O48 Gd10 O42 73.4(5) . . ?
O44 Gd10 O42 133.8(5) 6_565 . ?
O30 Gd10 O42 133.5(5) 2 . ?
O38 Gd10 O42 74.2(5) . . ?
O48 Gd10 O41 131.9(6) . . ?
O44 Gd10 O41 72.3(6) 6_565 . ?
O30 Gd10 O41 75.3(5) 2 . ?
O38 Gd10 O41 134.0(5) . . ?
O42 Gd10 O41 100.6(6) . . ?
O48 Gd10 O39 66.2(8) . . ?
O44 Gd10 O39 67.8(7) 6_565 . ?
O30 Gd10 O39 140.8(8) 2 . ?
O38 Gd10 O39 139.6(8) . . ?
O42 Gd10 O39 67.6(8) . . ?
O41 Gd10 O39 67.5(8) . . ?
O48 Gd10 O35 139.5(5) . . ?
O44 Gd10 O35 138.6(6) 6_565 . ?
O30 Gd10 O35 67.6(5) 2 . ?
O38 Gd10 O35 67.2(5) . . ?
O42 Gd10 O35 68.0(5) . . ?
O41 Gd10 O35 68.6(5) . . ?
O39 Gd10 O35 107.9(7) . . ?
O48 Gd10 O40 69.6(6) . . ?
O44 Gd10 O40 72.4(6) 6_565 . ?
O30 Gd10 O40 73.2(5) 2 . ?
O38 Gd10 O40 70.8(5) . . ?
O42 Gd10 O40 127.4(6) . . ?
O41 Gd10 O40 132.0(6) . . ?
O39 Gd10 O40 124.6(7) . . ?
O35 Gd10 O40 127.4(5) . . ?
O48 Gd10 Gd1 37.8(4) . . ?
O44 Gd10 Gd1 97.8(4) 6_565 . ?
O30 Gd10 Gd1 171.7(4) 2 . ?
O38 Gd10 Gd1 95.2(4) . . ?
O42 Gd10 Gd1 40.3(3) . . ?
O41 Gd10 Gd1 109.8(4) . . ?
O39 Gd10 Gd1 46.4(7) . . ?
O35 Gd10 Gd1 107.7(4) . . ?
O40 Gd10 Gd1 106.3(4) . . ?
O48 Gd10 Gd4 171.6(4) . 2 ?
O44 Gd10 Gd4 93.3(5) 6_565 2 ?
O30 Gd10 Gd4 38.3(4) 2 2 ?
O38 Gd10 Gd4 96.6(4) . 2 ?
O42 Gd10 Gd4 111.4(4) . 2 ?
O41 Gd10 Gd4 41.6(3) . 2 ?
O39 Gd10 Gd4 108.6(7) . 2 ?
O35 Gd10 Gd4 47.4(4) . 2 ?
O40 Gd10 Gd4 110.5(4) . 2 ?
Gd1 Gd10 Gd4 143.14(5) . 2 ?
O48 Gd10 Gd5 94.6(4) . . ?
O44 Gd10 Gd5 172.8(4) 6_565 . ?
O30 Gd10 Gd5 97.0(4) 2 . ?
O38 Gd10 Gd5 38.3(3) . . ?
O42 Gd10 Gd5 40.4(4) . . ?
O41 Gd10 Gd5 111.4(4) . . ?
O39 Gd10 Gd5 107.5(7) . . ?
O35 Gd10 Gd5 47.2(4) . . ?
O40 Gd10 Gd5 107.6(4) . . ?
Gd1 Gd10 Gd5 75.21(4) . . ?
Gd4 Gd10 Gd5 93.32(4) 2 . ?
O9 Gd11 O46 143.5(7) . . ?
O9 Gd11 O43 83.8(8) . 2 ?
O46 Gd11 O43 74.9(6) . 2 ?
O9 Gd11 O34 70.7(8) . . ?
O46 Gd11 O34 75.2(6) . . ?
O43 Gd11 O34 74.6(6) 2 . ?
O9 Gd11 O38 143.4(7) . . ?
O46 Gd11 O38 73.1(5) . . ?
O43 Gd11 O38 117.9(6) 2 . ?
O34 Gd11 O38 140.5(6) . . ?
O9 Gd11 O32 70.8(8) . . ?
O46 Gd11 O32 140.7(7) . . ?
O43 Gd11 O32 141.8(6) 2 . ?
O34 Gd11 O32 120.1(7) . . ?
O38 Gd11 O32 74.8(6) . . ?
O9 Gd11 O30 84.7(8) . 2 ?
O46 Gd11 O30 116.2(6) . 2 ?
O43 Gd11 O30 73.8(6) 2 2 ?
O34 Gd11 O30 141.7(6) . 2 ?
O38 Gd11 O30 74.9(5) . 2 ?
O32 Gd11 O30 75.7(6) . 2 ?
O9 Gd11 O14 101.2(9) . . ?
O46 Gd11 O14 79.3(6) . . ?
O43 Gd11 O14 141.3(6) 2 . ?
O34 Gd11 O14 71.2(7) . . ?
O38 Gd11 O14 80.3(6) . . ?
O32 Gd11 O14 73.4(6) . . ?
O30 Gd11 O14 144.4(6) 2 . ?
O9 Gd11 Gd2 119.2(6) . . ?
O46 Gd11 Gd2 37.6(4) . . ?
O43 Gd11 Gd2 38.0(4) 2 . ?
O34 Gd11 Gd2 76.5(5) . . ?
O38 Gd11 Gd2 91.8(4) . . ?
O32 Gd11 Gd2 163.4(5) . . ?
O30 Gd11 Gd2 91.4(4) 2 . ?
O14 Gd11 Gd2 114.7(4) . . ?
O9 Gd11 Gd5 177.8(8) . . ?
O46 Gd11 Gd5 36.3(4) . . ?
O43 Gd11 Gd5 94.3(4) 2 . ?
O34 Gd11 Gd5 109.8(5) . . ?
O38 Gd11 Gd5 37.1(3) . . ?
O32 Gd11 Gd5 110.3(5) . . ?
O30 Gd11 Gd5 93.7(4) 2 . ?
O14 Gd11 Gd5 80.9(5) . . ?
Gd2 Gd11 Gd5 59.25(3) . . ?
O9 Gd11 Gd10 120.2(7) . . ?
O46 Gd11 Gd10 90.0(4) . . ?
O43 Gd11 Gd10 91.1(4) 2 . ?
O34 Gd11 Gd10 161.5(5) . . ?
O38 Gd11 Gd10 38.4(4) . . ?
O32 Gd11 Gd10 78.3(5) . . ?
O30 Gd11 Gd10 37.7(4) 2 . ?
O14 Gd11 Gd10 117.4(5) . . ?
Gd2 Gd11 Gd10 85.02(5) . . ?
Gd5 Gd11 Gd10 58.71(4) . . ?
O9 Gd11 Gd4 87.0(8) . 2 ?
O46 Gd11 Gd4 93.1(4) . 2 ?
O43 Gd11 Gd4 37.2(4) 2 2 ?
O34 Gd11 Gd4 110.6(5) . 2 ?
O38 Gd11 Gd4 94.1(4) . 2 ?
O32 Gd11 Gd4 111.3(5) . 2 ?
O30 Gd11 Gd4 37.1(4) 2 2 ?
O14 Gd11 Gd4 171.6(5) . 2 ?
Gd2 Gd11 Gd4 58.90(3) . 2 ?
Gd5 Gd11 Gd4 90.79(4) . 2 ?
Gd10 Gd11 Gd4 58.46(4) . 2 ?
O13 Co1 O15 96.7(8) . . ?
O13 Co1 O20 178.8(9) . . ?
O15 Co1 O20 82.1(7) . . ?
O13 Co1 O10 90.5(10) . . ?
O15 Co1 O10 172.7(9) . . ?
O20 Co1 O10 90.7(9) . . ?
O13 Co1 O26 93.6(8) . . ?
O15 Co1 O26 81.4(7) . . ?
O20 Co1 O26 86.3(6) . . ?
O10 Co1 O26 99.1(8) . . ?
O13 Co1 O18 88.9(9) . . ?
O15 Co1 O18 94.6(8) . . ?
O20 Co1 O18 91.1(8) . . ?
O10 Co1 O18 84.6(10) . . ?
O26 Co1 O18 175.5(8) . . ?
O13 Co1 Gd8 135.2(6) . . ?
O15 Co1 Gd8 91.4(5) . . ?
O20 Co1 Gd8 45.1(4) . . ?
O10 Co1 Gd8 84.1(7) . . ?
O26 Co1 Gd8 44.1(5) . . ?
O18 Co1 Gd8 134.4(7) . . ?
O13 Co1 Gd5 90.0(7) . . ?
O15 Co1 Gd5 42.1(5) . . ?
O20 Co1 Gd5 89.1(5) . . ?
O10 Co1 Gd5 139.2(7) . . ?
O26 Co1 Gd5 40.2(5) . . ?
O18 Co1 Gd5 136.2(7) . . ?
Gd8 Co1 Gd5 67.52(9) . . ?
O13 Co1 Gd6 137.1(7) . . ?
O15 Co1 Gd6 41.8(4) . . ?
O20 Co1 Gd6 41.7(5) . . ?
O10 Co1 Gd6 130.9(8) . . ?
O26 Co1 Gd6 90.3(5) . . ?
O18 Co1 Gd6 85.3(6) . . ?
Gd8 Co1 Gd6 69.86(9) . . ?
Gd5 Co1 Gd6 66.56(8) . . ?
O1 Co2 O19 84.3(8) . 6_565 ?
O1 Co2 O19 84.3(8) . . ?
O19 Co2 O19 83.9(11) 6_565 . ?
O1 Co2 O6 94.6(10) . 6_565 ?
O19 Co2 O6 94.2(9) 6_565 6_565 ?
O19 Co2 O6 177.8(9) . 6_565 ?
O1 Co2 O6 94.6(10) . . ?
O19 Co2 O6 177.8(9) 6_565 . ?
O19 Co2 O6 94.2(9) . . ?
O6 Co2 O6 87.8(15) 6_565 . ?
O1 Co2 O52 177.5(13) . . ?
O19 Co2 O52 93.8(9) 6_565 . ?
O19 Co2 O52 93.8(9) . . ?
O6 Co2 O52 87.2(10) 6_565 . ?
O6 Co2 O52 87.2(10) . . ?
O1 Co2 Gd1 88.8(9) . . ?
O19 Co2 Gd1 42.3(6) 6_565 . ?
O19 Co2 Gd1 42.3(6) . . ?
O6 Co2 Gd1 135.9(8) 6_565 . ?
O6 Co2 Gd1 135.9(8) . . ?
O52 Co2 Gd1 88.7(10) . . ?
O1 Co2 Gd8 43.0(5) . . ?
O19 Co2 Gd8 92.4(5) 6_565 . ?
O19 Co2 Gd8 43.4(5) . . ?
O6 Co2 Gd8 136.0(8) 6_565 . ?
O6 Co2 Gd8 85.5(6) . . ?
O52 Co2 Gd8 135.6(6) . . ?
Gd1 Co2 Gd8 67.56(11) . . ?
O1 Co2 Gd8 43.0(5) . 6_565 ?
O19 Co2 Gd8 43.4(5) 6_565 6_565 ?
O19 Co2 Gd8 92.4(5) . 6_565 ?
O6 Co2 Gd8 85.5(6) 6_565 6_565 ?
O6 Co2 Gd8 136.0(8) . 6_565 ?
O52 Co2 Gd8 135.6(6) . 6_565 ?
Gd1 Co2 Gd8 67.56(11) . 6_565 ?
Gd8 Co2 Gd8 70.21(12) . 6_565 ?
O17 Co3 O12 86.5(8) . . ?
O17 Co3 O29 84.3(7) . . ?
O12 Co3 O29 83.9(7) . . ?
O17 Co3 O24 95.1(10) . . ?
O12 Co3 O24 91.7(9) . . ?
O29 Co3 O24 175.6(9) . . ?
O17 Co3 O4 176.7(10) . . ?
O12 Co3 O4 96.5(11) . . ?
O29 Co3 O4 94.4(10) . . ?
O24 Co3 O4 86.4(12) . . ?
O17 Co3 O16 91.0(9) . . ?
O12 Co3 O16 177.3(9) . . ?
O29 Co3 O16 96.7(8) . . ?
O24 Co3 O16 87.7(9) . . ?
O4 Co3 O16 86.1(12) . . ?
O17 Co3 Gd6 44.1(5) . . ?
O12 Co3 Gd6 44.7(5) . . ?
O29 Co3 Gd6 93.1(5) . . ?
O24 Co3 Gd6 83.4(6) . . ?
O4 Co3 Gd6 139.2(9) . . ?
O16 Co3 Gd6 132.6(8) . . ?
O17 Co3 Gd4 90.4(6) . . ?
O12 Co3 Gd4 42.3(5) . . ?
O29 Co3 Gd4 42.4(5) . . ?
O24 Co3 Gd4 133.3(8) . . ?
O4 Co3 Gd4 90.8(10) . . ?
O16 Co3 Gd4 138.7(6) . . ?
Gd6 Co3 Gd4 68.91(8) . . ?
O17 Co3 Gd3 42.2(5) . . ?
O12 Co3 Gd3 92.6(6) . . ?
O29 Co3 Gd3 43.7(5) . . ?
O24 Co3 Gd3 136.6(8) . . ?
O4 Co3 Gd3 135.8(8) . . ?
O16 Co3 Gd3 86.1(6) . . ?
Gd6 Co3 Gd3 70.03(9) . . ?
Gd4 Co3 Gd3 68.00(9) . . ?
O45 Co4 O37 177.9(18) . . ?
O45 Co4 O3 92.7(10) . 6_565 ?
O37 Co4 O3 85.8(13) . 6_565 ?
O45 Co4 O3 92.7(10) . . ?
O37 Co4 O3 85.8(13) . . ?
O3 Co4 O3 90.4(16) 6_565 . ?
O45 Co4 O36 83.8(8) . 6_565 ?
O37 Co4 O36 97.8(13) . 6_565 ?
O3 Co4 O36 93.8(9) 6_565 6_565 ?
O3 Co4 O36 174.7(9) . 6_565 ?
O45 Co4 O36 83.8(8) . . ?
O37 Co4 O36 97.8(13) . . ?
O3 Co4 O36 174.7(9) 6_565 . ?
O3 Co4 O36 93.8(9) . . ?
O36 Co4 O36 81.8(9) 6_565 . ?
O45 Co4 Gd3 43.1(4) . . ?
O37 Co4 Gd3 138.0(8) . . ?
O3 Co4 Gd3 134.4(8) 6_565 . ?
O3 Co4 Gd3 83.0(7) . . ?
O36 Co4 Gd3 91.7(5) 6_565 . ?
O36 Co4 Gd3 43.2(5) . . ?
O45 Co4 Gd3 43.1(4) . 6_565 ?
O37 Co4 Gd3 138.0(8) . 6_565 ?
O3 Co4 Gd3 83.0(7) 6_565 6_565 ?
O3 Co4 Gd3 134.4(8) . 6_565 ?
O36 Co4 Gd3 43.2(5) 6_565 6_565 ?
O36 Co4 Gd3 91.7(5) . 6_565 ?
Gd3 Co4 Gd3 70.78(13) . 6_565 ?
O45 Co4 Gd7 88.2(8) . . ?
O37 Co4 Gd7 93.9(16) . . ?
O3 Co4 Gd7 134.8(8) 6_565 . ?
O3 Co4 Gd7 134.8(8) . . ?
O36 Co4 Gd7 41.3(5) 6_565 . ?
O36 Co4 Gd7 41.3(5) . . ?
Gd3 Co4 Gd7 67.42(10) . . ?
Gd3 Co4 Gd7 67.42(10) 6_565 . ?
Co2 O1 Gd8 102.3(9) . . ?
Co2 O1 Gd8 102.3(9) . 6_565 ?
Gd8 O1 Gd8 111.0(11) . 6_565 ?
Gd7 O2 Gd3 107.0(8) . . ?
Gd7 O2 Gd3 107.0(8) . 6_565 ?
Gd3 O2 Gd3 108.6(9) . 6_565 ?
C10 O3 Co4 127(2) . . ?
C1 O5 Gd3 103(5) . . ?
C7 O7 Gd8 131(3) . . ?
C7 O10 Co1 125(3) . . ?
C6 O11 Gd6 130(2) . . ?
Co3 O12 Gd4 101.5(7) . . ?
Co3 O12 Gd6 98.4(8) . . ?
Gd4 O12 Gd6 108.1(7) . . ?
Co1 O15 Gd5 102.4(7) . . ?
Co1 O15 Gd6 103.1(7) . . ?
Gd5 O15 Gd6 106.3(7) . . ?
Co3 O17 Gd3 104.4(8) . . ?
Co3 O17 Gd6 101.1(9) . . ?
Gd3 O17 Gd6 109.8(7) . . ?
Co2 O19 Gd1 101.7(8) . . ?
Co2 O19 Gd8 100.4(7) . . ?
Gd1 O19 Gd8 106.7(7) . . ?
Co1 O20 Gd6 103.1(7) . . ?
Co1 O20 Gd8 98.4(6) . . ?
Gd6 O20 Gd8 109.9(7) . . ?
Gd5 O21 Gd4 140.3(8) . . ?
Gd5 O21 Gd2 96.9(5) . . ?
Gd4 O21 Gd2 96.1(5) . . ?
C5 O22 Gd9 131.0(16) . . ?
C10 O23 Gd3 142(2) . . ?
C6 O24 Co3 123.2(19) . . ?
Gd3 O25 Gd6 111.0(7) . . ?
Gd3 O25 Gd4 105.7(7) . . ?
Gd6 O25 Gd4 104.7(6) . . ?
Co1 O26 Gd5 103.2(7) . . ?
Co1 O26 Gd8 98.1(7) . . ?
Gd5 O26 Gd8 108.8(6) . . ?
Gd8 O27 Gd6 112.9(6) . . ?
Gd8 O27 Gd5 105.2(6) . . ?
Gd6 O27 Gd5 104.2(6) . . ?
Gd8 O28 Gd8 110.9(10) . 6_565 ?
Gd8 O28 Gd1 104.9(6) . . ?
Gd8 O28 Gd1 104.9(6) 6_565 . ?
Co3 O29 Gd4 101.3(7) . . ?
Co3 O29 Gd3 100.5(8) . . ?
Gd4 O29 Gd3 107.1(6) . . ?
Gd4 O30 Gd10 102.9(6) . 2 ?
Gd4 O30 Gd11 103.8(6) . 2 ?
Gd10 O30 Gd11 103.0(6) 2 2 ?
C12 O31 C12 99(6) . 2 ?
C12 O31 Gd2 131(3) . . ?
C12 O31 Gd2 131(3) 2 . ?
C12 O34 Gd11 129(3) . . ?
Gd2 O35 Gd10 167.6(7) . . ?
Gd2 O35 Gd5 89.6(5) . . ?
Gd10 O35 Gd5 89.0(5) . . ?
Gd2 O35 Gd4 89.1(5) . 2 ?
Gd10 O35 Gd4 88.6(5) . 2 ?
Gd5 O35 Gd4 163.1(6) . 2 ?
Co4 O36 Gd7 102.9(7) . . ?
Co4 O36 Gd3 99.6(7) . . ?
Gd7 O36 Gd3 108.1(7) . . ?
Gd5 O38 Gd10 102.2(6) . . ?
Gd5 O38 Gd11 104.5(6) . . ?
Gd10 O38 Gd11 103.0(6) . . ?
Gd10 O39 Gd10 167.0(11) . 6_565 ?
Gd10 O39 Gd1 89.9(7) . . ?
Gd10 O39 Gd1 89.9(7) 6_565 . ?
Gd10 O39 Gd7 88.3(7) . 5_565 ?
Gd10 O39 Gd7 88.3(7) 6_565 5_565 ?
Gd1 O39 Gd7 164.2(10) . 5_565 ?
C5 O40 Gd10 133.5(19) . . ?
Gd7 O41 Gd4 136.1(7) 5_565 2 ?
Gd7 O41 Gd10 98.6(5) 5_565 . ?
Gd4 O41 Gd10 95.5(5) 2 . ?
Gd1 O42 Gd5 138.6(9) . . ?
Gd1 O42 Gd10 97.2(5) . . ?
Gd5 O42 Gd10 97.2(5) . . ?
Gd4 O43 Gd2 102.8(7) . . ?
Gd4 O43 Gd11 105.0(7) . 2 ?
Gd2 O43 Gd11 103.5(6) . 2 ?
Gd7 O44 Gd10 105.0(6) 5_565 6_565 ?
Gd7 O44 Gd9 104.7(6) 5_565 . ?
Gd10 O44 Gd9 101.5(7) 6_565 . ?
Co4 O45 Gd3 103.2(9) . . ?
Co4 O45 Gd3 103.2(9) . 6_565 ?
Gd3 O45 Gd3 111.3(11) . 6_565 ?
Gd5 O46 Gd2 105.0(7) . . ?
Gd5 O46 Gd11 106.1(6) . . ?
Gd2 O46 Gd11 104.1(6) . . ?
Gd1 O48 Gd10 103.8(7) . . ?
Gd1 O48 Gd9 105.3(7) . . ?
Gd10 O48 Gd9 101.9(6) . . ?
O50 O50 N1 63.1(16) 6_565 . ?
O50 O50 O49 118(3) 6_565 . ?
N1 O50 O49 55(3) . . ?
O5 C1 O5 173(10) 6_565 . ?
O5 C1 Gd3 53(4) 6_565 6_565 ?
O5 C1 Gd3 134(6) . 6_565 ?
O5 C1 Gd3 134(6) 6_565 . ?
O5 C1 Gd3 53(4) . . ?
Gd3 C1 Gd3 82(3) 6_565 . ?
O49 N1 O49 180.0 5_565 . ?
O49 N1 O50 63.1(16) 5_565 5_565 ?
O49 N1 O50 116.9(16) . 5_565 ?
O49 N1 O50 63.1(16) 5_565 6_565 ?
O49 N1 O50 116.9(16) . 6_565 ?
O50 N1 O50 126(3) 5_565 6_565 ?
O49 N1 O50 116.9(16) 5_565 2 ?
O49 N1 O50 63.1(16) . 2 ?
O50 N1 O50 54(3) 5_565 2 ?
O50 N1 O50 180(4) 6_565 2 ?
O49 N1 O50 116.9(16) 5_565 . ?
O49 N1 O50 63.1(16) . . ?
O50 N1 O50 180.0 5_565 . ?
O50 N1 O50 54(3) 6_565 . ?
O50 N1 O50 126(3) 2 . ?
O40 C5 O22 128(3) . . ?
O40 C5 C11 119(4) . . ?
O22 C5 C11 113(3) . . ?
O11 C6 O24 134(3) . . ?
O11 C6 C9 113(3) . . ?
O24 C6 C9 113(3) . . ?
O23 C10 O3 121(3) . . ?
O23 C10 C13 124(3) . . ?
O3 C10 C13 116(3) . . ?
O34 C12 O31 131(6) . . ?
N1 O49 O50 62(3) . 2 ?
N1 O49 O50 62(3) . . ?
O50 O49 O50 124(6) 2 . ?
O7 C7 O10 124(5) . . ?
O7 C7 C8 116(6) . . ?
O10 C7 C8 120(6) . . ?

loop_
_geom_bond_atom_site_label_1
_geom_bond_atom_site_label_2
_geom_bond_distance
_geom_bond_site_symmetry_2
_geom_bond_publ_flag
Gd1 O48 2.330(16) 6_565 ?
Gd1 O48 2.330(16) . ?
Gd1 O19 2.374(19) . ?
Gd1 O19 2.374(19) 6_565 ?
Gd1 O42 2.405(15) 6_565 ?
Gd1 O42 2.405(15) . ?
Gd1 O28 2.43(2) . ?
Gd1 O39 2.67(3) . ?
Gd1 Co2 3.453(7) . ?
Gd1 Gd10 3.692(2) 6_565 ?
Gd1 Gd10 3.692(2) . ?
Gd1 Gd9 3.783(3) . ?
Gd2 O46 2.361(18) . ?
Gd2 O46 2.361(18) 2 ?
Gd2 O43 2.376(17) . ?
Gd2 O43 2.376(17) 2 ?
Gd2 O31 2.49(3) . ?
Gd2 O35 2.557(14) . ?
Gd2 O35 2.557(14) 2 ?
Gd2 O21 2.567(15) . ?
Gd2 O21 2.567(15) 2 ?
Gd2 Gd4 3.7049(15) . ?
Gd2 Gd4 3.7050(15) 2 ?
Gd2 Gd5 3.7205(16) 2 ?
Gd3 O36 2.374(17) . ?
Gd3 O23 2.376(16) . ?
Gd3 O25 2.380(16) . ?
Gd3 O45 2.399(15) . ?
Gd3 O17 2.414(19) . ?
Gd3 O2 2.439(13) . ?
Gd3 O29 2.445(17) . ?
Gd3 O5 2.46(3) . ?
Gd3 C1 3.02(8) . ?
Gd3 Co4 3.421(5) . ?
Gd3 Co3 3.482(5) . ?
Gd3 Gd7 3.841(3) . ?
Gd4 O30 2.349(16) . ?
Gd4 O12 2.360(18) . ?
Gd4 O29 2.36(2) . ?
Gd4 O43 2.366(17) . ?
Gd4 O21 2.413(14) . ?
Gd4 O41 2.464(15) 2 ?
Gd4 O25 2.471(18) . ?
Gd4 O35 2.721(17) 2 ?
Gd4 Co3 3.434(5) . ?
Gd4 Gd10 3.694(2) 2 ?
Gd4 Gd11 3.783(2) 2 ?
Gd5 O26 2.309(19) . ?
Gd5 O46 2.327(16) . ?
Gd5 O38 2.350(14) . ?
Gd5 O15 2.389(18) . ?
Gd5 O21 2.404(14) . ?
Gd5 O42 2.419(16) . ?
Gd5 O27 2.462(17) . ?
Gd5 O35 2.719(17) . ?
Gd5 Co1 3.480(5) . ?
Gd5 Gd10 3.7041(19) . ?
Gd5 Gd11 3.774(2) . ?
Gd6 O20 2.396(19) . ?
Gd6 O27 2.396(16) . ?
Gd6 O15 2.401(15) . ?
Gd6 O25 2.418(17) . ?
Gd6 O17 2.418(18) . ?
Gd6 O12 2.422(19) . ?
Gd6 O1W 2.43(2) . ?
Gd6 O11 2.46(2) . ?
Gd6 Co3 3.409(4) . ?
Gd6 Co1 3.507(4) . ?
Gd7 O44 2.334(19) 2 ?
Gd7 O44 2.334(19) 5_565 ?
Gd7 O2 2.34(3) . ?
Gd7 O36 2.370(17) 6_565 ?
Gd7 O36 2.370(17) . ?
Gd7 O41 2.394(16) 2 ?
Gd7 O41 2.394(16) 5_565 ?
Gd7 O39 2.80(3) 5_565 ?
Gd7 Co4 3.498(7) . ?
Gd7 Gd10 3.733(2) 5_565 ?
Gd7 Gd10 3.733(2) 2 ?
Gd7 Gd9 3.774(3) 5_565 ?
Gd8 O7 2.35(2) . ?
Gd8 O27 2.381(15) . ?
Gd8 O1 2.409(16) . ?
Gd8 O28 2.411(15) . ?
Gd8 O19 2.413(17) . ?
Gd8 O8 2.41(2) . ?
Gd8 O26 2.425(18) . ?
Gd8 O20 2.467(16) . ?
Gd8 Co1 3.446(5) . ?
Gd8 Co2 3.453(5) . ?
Gd9 O47 2.38(4) . ?
Gd9 O22 2.415(19) . ?
Gd9 O22 2.415(19) 6_565 ?
Gd9 O33 2.42(4) . ?
Gd9 O48 2.427(17) 6_565 ?
Gd9 O48 2.427(17) . ?
Gd9 O44 2.433(18) . ?
Gd9 O44 2.433(18) 6_565 ?
Gd9 Gd10 3.721(2) 6_565 ?
Gd9 Gd10 3.721(2) . ?
Gd9 Gd7 3.774(3) 5_565 ?
Gd10 O48 2.363(18) . ?
Gd10 O44 2.371(16) 6_565 ?
Gd10 O30 2.374(16) 2 ?
Gd10 O38 2.409(15) . ?
Gd10 O42 2.517(16) . ?
Gd10 O41 2.527(17) . ?
Gd10 O39 2.554(3) . ?
Gd10 O35 2.564(14) . ?
Gd10 O40 2.590(16) . ?
Gd10 Gd4 3.694(2) 2 ?
Gd11 O9 2.35(2) . ?
Gd11 O46 2.396(16) . ?
Gd11 O43 2.403(18) 2 ?
Gd11 O34 2.41(2) . ?
Gd11 O38 2.422(17) . ?
Gd11 O32 2.45(2) . ?
Gd11 O30 2.458(16) 2 ?
Gd11 O14 2.477(19) . ?
Gd11 Gd4 3.783(2) 2 ?
Co1 O13 2.07(2) . ?
Co1 O15 2.069(18) . ?
Co1 O20 2.074(18) . ?
Co1 O10 2.08(3) . ?
Co1 O26 2.130(17) . ?
Co1 O18 2.14(2) . ?
Co2 O1 2.01(3) . ?
Co2 O19 2.071(18) 6_565 ?
Co2 O19 2.071(18) . ?
Co2 O6 2.12(3) 6_565 ?
Co2 O6 2.12(3) . ?
Co2 O52 2.15(4) . ?
Co2 Gd8 3.453(5) 6_565 ?
Co3 O17 1.98(2) . ?
Co3 O12 2.070(17) . ?
Co3 O29 2.072(19) . ?
Co3 O24 2.07(2) . ?
Co3 O4 2.09(2) . ?
Co3 O16 2.10(2) . ?
Co4 O45 1.95(3) . ?
Co4 O37 2.01(4) . ?
Co4 O3 2.07(2) 6_565 ?
Co4 O3 2.07(2) . ?
Co4 O36 2.099(19) 6_565 ?
Co4 O36 2.099(19) . ?
Co4 Gd3 3.421(5) 6_565 ?
O1 Gd8 2.409(16) 6_565 ?
O2 Gd3 2.439(13) 6_565 ?
O3 C10 1.38(4) . ?
O5 C1 1.29(3) . ?
O7 C7 1.35(7) . ?
O10 C7 1.41(7) . ?
O11 C6 1.16(4) . ?
O22 C5 1.37(4) . ?
O23 C10 1.19(4) . ?
O24 C6 1.30(4) . ?
O28 Gd8 2.411(15) 6_565 ?
O30 Gd10 2.374(16) 2 ?
O30 Gd11 2.458(16) 2 ?
O31 C12 1.37(7) . ?
O31 C12 1.37(7) 2 ?
O34 C12 1.33(7) . ?
O35 Gd4 2.721(17) 2 ?
O39 Gd10 2.554(3) 6_565 ?
O39 Gd7 2.80(3) 5_565 ?
O40 C5 1.19(4) . ?
O41 Gd7 2.394(16) 5_565 ?
O41 Gd4 2.464(15) 2 ?
O43 Gd11 2.403(18) 2 ?
O44 Gd7 2.334(19) 5_565 ?
O44 Gd10 2.371(16) 6_565 ?
O45 Gd3 2.399(15) 6_565 ?
O50 O50 1.18(7) 6_565 ?
O50 N1 1.30(3) . ?
O50 O49 1.31(5) . ?
C1 O5 1.29(3) 6_565 ?
C1 Gd3 3.02(8) 6_565 ?
N1 O49 1.21(7) 5_565 ?
N1 O49 1.21(7) . ?
N1 O50 1.30(3) 5_565 ?
N1 O50 1.30(3) 6_565 ?
N1 O50 1.30(3) 2 ?
C5 C11 1.58(5) . ?
C6 C9 1.61(5) . ?
C10 C13 1.55(5) . ?
O49 O50 1.31(5) 2 ?
C8 C7 1.60(8) . ?

loop_
_platon_squeeze_void_nr
_platon_squeeze_void_average_x
_platon_squeeze_void_average_y
_platon_squeeze_void_average_z
_platon_squeeze_void_volume
_platon_squeeze_void_count_electrons
_platon_squeeze_void_content
1 -0.009 0.000 0.000 2204 1590 ' '
2 0.000 0.085 0.500 21 14 ' '
3 -0.030 0.500 0.500 2204 1590 ' '
4 0.000 0.915 0.500 22 17 ' '
5 0.500 0.415 1.000 22 17 ' '
6 0.500 0.585 1.000 21 14 ' '
